data_4130891
loop_
_publ_author_name
'Nieder, David'
'Huch, Volker'
'Yildiz, Cem B.'
'Scheschkewitz, David'

_publ_section_title
;
 Regiodiscriminating Reactivity of Isolable NHC-Coordinated Disilenyl
 Germylene and Its Cyclic Isomer.
;
_journal_issue 42
_journal_name_full 'Journal of the American Chemical Society'
_journal_page_first 13996
_journal_page_last 14005
_journal_paper_doi 10.1021/jacs.6b07815
_journal_volume 138
_journal_year 2016
_chemical_formula_moiety 'C62 H94 Ge N2 Si2, C9 H12'
_chemical_formula_sum 'C71 H106 Ge N2 Si2'
_chemical_formula_weight 1116.34
_space_group_crystal_system trigonal
_space_group_IT_number 148
_space_group_name_Hall '-R 3'
_space_group_name_H-M_alt 'R -3 :H'
_atom_sites_solution_hydrogens geom
_audit_creation_method SHELXL-2014/6
_cell_angle_alpha 90
_cell_angle_beta 90
_cell_angle_gamma 120
_cell_formula_units_Z 18
_cell_length_a 37.7343(15)
_cell_length_b 37.7343(15)
_cell_length_c 25.323(3)
_cell_measurement_reflns_used 9623
_cell_measurement_temperature 122(2)
_cell_measurement_theta_max 23.06
_cell_measurement_theta_min 2.30
_cell_volume 31226(4)
_computing_cell_refinement 'Bruker SAINT'
_computing_data_collection 'Bruker APEX2'
_computing_data_reduction 'Bruker SAINT'
_computing_molecular_graphics 'Bruker SHELXTL'
_computing_publication_material 'Bruker SHELXTL'
_computing_structure_refinement 'SHELXL-2014/6 (Sheldrick, 2014)'
_computing_structure_solution 'SHELXS-97 (Sheldrick 2008)'
_diffrn_ambient_temperature 122(2)
_diffrn_measured_fraction_theta_full 1.000
_diffrn_measured_fraction_theta_max 0.998
_diffrn_measurement_device_type 'Bruker APEX-II CCD'
_diffrn_measurement_method '\f and \w scans'
_diffrn_radiation_type MoK\a
_diffrn_radiation_wavelength 0.71073
_diffrn_reflns_av_R_equivalents 0.0592
_diffrn_reflns_av_unetI/netI 0.0477
_diffrn_reflns_Laue_measured_fraction_full 1.000
_diffrn_reflns_Laue_measured_fraction_max 0.998
_diffrn_reflns_limit_h_max 48
_diffrn_reflns_limit_h_min -48
_diffrn_reflns_limit_k_max 48
_diffrn_reflns_limit_k_min -48
_diffrn_reflns_limit_l_max 32
_diffrn_reflns_limit_l_min -32
_diffrn_reflns_number 134431
_diffrn_reflns_point_group_measured_fraction_full 1.000
_diffrn_reflns_point_group_measured_fraction_max 0.998
_diffrn_reflns_theta_full 25.242
_diffrn_reflns_theta_max 27.150
_diffrn_reflns_theta_min 1.017
_exptl_absorpt_coefficient_mu 0.514
_exptl_absorpt_correction_T_max 0.7455
_exptl_absorpt_correction_T_min 0.7015
_exptl_absorpt_correction_type multi-scan
_exptl_absorpt_process_details 'SADABS 2014/5'
_exptl_crystal_colour orange
_exptl_crystal_density_diffrn 1.069
_exptl_crystal_description cuboid
_exptl_crystal_F_000 10908
_exptl_crystal_size_max 0.332
_exptl_crystal_size_mid 0.277
_exptl_crystal_size_min 0.172
_platon_squeeze_details
;
;
_refine_diff_density_max 0.719
_refine_diff_density_min -0.604
_refine_diff_density_rms 0.054
_refine_ls_extinction_method none
_refine_ls_goodness_of_fit_ref 1.078
_refine_ls_hydrogen_treatment constr
_refine_ls_matrix_type full
_refine_ls_number_parameters 723
_refine_ls_number_reflns 15353
_refine_ls_number_restraints 9
_refine_ls_restrained_S_all 1.081
_refine_ls_R_factor_all 0.0814
_refine_ls_R_factor_gt 0.0526
_refine_ls_shift/su_max 0.007
_refine_ls_shift/su_mean 0.000
_refine_ls_structure_factor_coef Fsqd
_refine_ls_weighting_details 'w=1/[\s^2^(Fo^2^)+(0.0598P)^2^+26.1825P] where P=(Fo^2^+2Fc^2^)/3'
_refine_ls_weighting_scheme calc
_refine_ls_wR_factor_gt 0.1180
_refine_ls_wR_factor_ref 0.1275
_reflns_Friedel_coverage 0.000
_reflns_number_gt 10927
_reflns_number_total 15353
_reflns_threshold_expression 'I > 2\s(I)'
_cod_data_source_file ja6b07815_si_001.cif
_cod_data_source_block sh3676aa
_cod_database_code 4130891
_shelx_space_group_comment
; 
The symmetry employed for this shelxl refinement is uniquely defined 
by the following loop, which should always be used as a source of 
symmetry information in preference to the above space-group names. 
They are only intended as comments. 
;
_shelx_estimated_absorpt_t_min 0.848
_shelx_estimated_absorpt_t_max 0.917
_shelxl_version_number 2014/6

loop_
_space_group_symop_operation_xyz
'x, y, z'
'-y, x-y, z'
'-x+y, -x, z'
'x+2/3, y+1/3, z+1/3'
'-y+2/3, x-y+1/3, z+1/3'
'-x+y+2/3, -x+1/3, z+1/3'
'x+1/3, y+2/3, z+2/3'
'-y+1/3, x-y+2/3, z+2/3'
'-x+y+1/3, -x+2/3, z+2/3'
'-x, -y, -z'
'y, -x+y, -z'
'x-y, x, -z'
'-x+2/3, -y+1/3, -z+1/3'
'y+2/3, -x+y+1/3, -z+1/3'
'x-y+2/3, x+1/3, -z+1/3'
'-x+1/3, -y+2/3, -z+2/3'
'y+1/3, -x+y+2/3, -z+2/3'
'x-y+1/3, x+2/3, -z+2/3'

loop_
_atom_site_label
_atom_site_type_symbol
_atom_site_fract_x
_atom_site_fract_y
_atom_site_fract_z
_atom_site_U_iso_or_equiv
_atom_site_adp_type
_atom_site_occupancy
_atom_site_site_symmetry_order
_atom_site_calc_flag
_atom_site_refinement_flags_posn
_atom_site_refinement_flags_adp
_atom_site_refinement_flags_occupancy
_atom_site_disorder_assembly
_atom_site_disorder_group
Ge Ge 1.18142(2) 0.10361(2) 0.39034(2) 0.03128(8) Uani 1 1 d . . . . .
Si1 Si 1.24668(2) 0.20577(2) 0.31334(2) 0.02396(13) Uani 1 1 d . . . . .
Si2 Si 1.24713(2) 0.15733(2) 0.35903(2) 0.02530(14) Uani 1 1 d . . . . .
N1 N 1.21601(6) 0.04939(6) 0.43501(7) 0.0342(5) Uani 1 1 d . . . . .
N2 N 1.18717(6) 0.06852(6) 0.49382(7) 0.0362(5) Uani 1 1 d . . . . .
C1 C 1.16267(7) 0.06020(7) 0.33392(10) 0.0391(6) Uani 1 1 d . . . . .
C2 C 1.17908(8) 0.06358(8) 0.28391(10) 0.0414(6) Uani 1 1 d . . . . .
H2 H 1.2037 0.0878 0.2747 0.050 Uiso 1 1 calc R U . . .
C3 C 1.16043(10) 0.03230(9) 0.24675(12) 0.0592(8) Uani 1 1 d . . . . .
H3 H 1.1723 0.0353 0.2128 0.071 Uiso 1 1 calc R U . . .
C4 C 1.12454(11) -0.00326(10) 0.25949(15) 0.0725(10) Uani 1 1 d . . . . .
H4 H 1.1118 -0.0247 0.2344 0.087 Uiso 1 1 calc R U . . .
C5 C 1.10755(10) -0.00730(9) 0.30883(15) 0.0698(10) Uani 1 1 d . . . . .
H5 H 1.0830 -0.0316 0.3178 0.084 Uiso 1 1 calc R U . . .
C6 C 1.12617(8) 0.02396(8) 0.34526(12) 0.0530(7) Uani 1 1 d . . . . .
H6 H 1.1139 0.0208 0.3790 0.064 Uiso 1 1 calc R U . . .
C7 C 1.19913(7) 0.07348(7) 0.44224(9) 0.0326(5) Uani 1 1 d . . . . .
C8 C 1.19659(8) 0.04132(7) 0.51869(10) 0.0401(6) Uani 1 1 d . . . . .
C9 C 1.21411(8) 0.02906(7) 0.48211(10) 0.0390(6) Uani 1 1 d . . . . .
C10 C 1.16421(8) 0.08688(8) 0.51671(10) 0.0438(6) Uani 1 1 d . . . . .
H10 H 1.1636 0.1054 0.4888 0.053 Uiso 1 1 calc R U . . .
C11 C 1.18455(10) 0.11371(10) 0.56394(13) 0.0699(9) Uani 1 1 d . . . . .
H11A H 1.1830 0.0967 0.5940 0.105 Uiso 1 1 calc R U . . .
H11B H 1.1706 0.1289 0.5728 0.105 Uiso 1 1 calc R U . . .
H11C H 1.2133 0.1330 0.5557 0.105 Uiso 1 1 calc R U . . .
C12 C 1.11997(9) 0.05457(10) 0.52623(14) 0.0674(9) Uani 1 1 d . . . . .
H12A H 1.1079 0.0399 0.4932 0.101 Uiso 1 1 calc R U . . .
H12B H 1.1047 0.0677 0.5386 0.101 Uiso 1 1 calc R U . . .
H12C H 1.1187 0.0352 0.5530 0.101 Uiso 1 1 calc R U . . .
C13 C 1.18919(9) 0.03012(9) 0.57571(10) 0.0530(7) Uani 1 1 d . . . . .
H13A H 1.1948 0.0079 0.5829 0.079 Uiso 1 1 calc R U . . .
H13B H 1.1606 0.0212 0.5844 0.079 Uiso 1 1 calc R U . . .
H13C H 1.2073 0.0540 0.5973 0.079 Uiso 1 1 calc R U . . .
C14 C 1.22887(10) -0.00073(9) 0.48884(12) 0.0557(8) Uani 1 1 d . . . . .
H14A H 1.2588 0.0141 0.4899 0.084 Uiso 1 1 calc R U . . .
H14B H 1.2194 -0.0200 0.4591 0.084 Uiso 1 1 calc R U . . .
H14C H 1.2181 -0.0159 0.5219 0.084 Uiso 1 1 calc R U . . .
C15 C 1.23520(8) 0.04761(8) 0.38477(10) 0.0387(6) Uani 1 1 d . . . . .
H15 H 1.2349 0.0686 0.3609 0.046 Uiso 1 1 calc R U . . .
C16 C 1.27941(8) 0.05926(8) 0.39135(11) 0.0468(7) Uani 1 1 d . . . . .
H16A H 1.2934 0.0839 0.4133 0.070 Uiso 1 1 calc R U . . .
H16B H 1.2926 0.0647 0.3566 0.070 Uiso 1 1 calc R U . . .
H16C H 1.2810 0.0368 0.4084 0.070 Uiso 1 1 calc R U . . .
C17 C 1.21047(9) 0.00653(8) 0.35699(11) 0.0475(7) Uani 1 1 d . . . . .
H17A H 1.2115 -0.0149 0.3778 0.071 Uiso 1 1 calc R U . . .
H17B H 1.2221 0.0080 0.3219 0.071 Uiso 1 1 calc R U . . .
H17C H 1.1820 0.0001 0.3534 0.071 Uiso 1 1 calc R U . . .
C18 C 1.29919(6) 0.16149(6) 0.36786(8) 0.0263(5) Uani 1 1 d . . . . .
C19 C 1.32138(7) 0.15851(7) 0.32470(9) 0.0300(5) Uani 1 1 d . . . . .
C20 C 1.35801(7) 0.15909(7) 0.33415(10) 0.0354(5) Uani 1 1 d . . . . .
H20 H 1.3722 0.1560 0.3051 0.042 Uiso 1 1 calc R U . . .
C21 C 1.37468(7) 0.16396(7) 0.38414(10) 0.0371(6) Uani 1 1 d . . . . .
C22 C 1.35326(7) 0.16780(7) 0.42560(10) 0.0360(6) Uani 1 1 d . . . . .
H22 H 1.3645 0.1717 0.4601 0.043 Uiso 1 1 calc R U . . .
C23 C 1.31606(7) 0.16630(7) 0.41919(9) 0.0310(5) Uani 1 1 d . . . . .
C24 C 1.30724(7) 0.15449(7) 0.26792(9) 0.0327(5) Uani 1 1 d . . . . .
H24 H 1.2826 0.1579 0.2676 0.039 Uiso 1 1 calc R U . . .
C25 C 1.33965(7) 0.18817(7) 0.23333(9) 0.0366(6) Uani 1 1 d . . . . .
H25A H 1.3491 0.2148 0.2502 0.055 Uiso 1 1 calc R U . . .
H25B H 1.3279 0.1878 0.1987 0.055 Uiso 1 1 calc R U . . .
H25C H 1.3628 0.1835 0.2288 0.055 Uiso 1 1 calc R U . . .
C26 C 1.29421(8) 0.11219(8) 0.24563(10) 0.0446(6) Uani 1 1 d . . . . .
H26A H 1.3178 0.1079 0.2452 0.067 Uiso 1 1 calc R U . . .
H26B H 1.2840 0.1102 0.2096 0.067 Uiso 1 1 calc R U . . .
H26C H 1.2725 0.0913 0.2678 0.067 Uiso 1 1 calc R U . . .
C27 C 1.41516(8) 0.16580(8) 0.39470(12) 0.0485(7) Uani 1 1 d . . . . .
H27 H 1.4123 0.1524 0.4297 0.058 Uiso 1 1 calc R U . . .
C28 C 1.44906(9) 0.20894(10) 0.40042(16) 0.0754(10) Uani 1 1 d . . . . .
H28A H 1.4534 0.2233 0.3667 0.113 Uiso 1 1 calc R U . . .
H28B H 1.4742 0.2092 0.4107 0.113 Uiso 1 1 calc R U . . .
H28C H 1.4418 0.2227 0.4276 0.113 Uiso 1 1 calc R U . . .
C29 C 1.42471(9) 0.14161(10) 0.35494(12) 0.0555(8) Uani 1 1 d . . . . .
H29A H 1.4299 0.1549 0.3203 0.083 Uiso 1 1 calc R U . . .
H29B H 1.4014 0.1137 0.3524 0.083 Uiso 1 1 calc R U . . .
H29C H 1.4490 0.1407 0.3664 0.083 Uiso 1 1 calc R U . . .
C30 C 1.29532(7) 0.17024(8) 0.46855(9) 0.0371(6) Uani 1 1 d . . . . .
H30 H 1.2669 0.1632 0.4587 0.045 Uiso 1 1 calc R U . . .
C31 C 1.31736(9) 0.21411(8) 0.48912(10) 0.0480(7) Uani 1 1 d . . . . .
H31A H 1.3459 0.2224 0.4970 0.072 Uiso 1 1 calc R U . . .
H31B H 1.3038 0.2157 0.5213 0.072 Uiso 1 1 calc R U . . .
H31C H 1.3165 0.2324 0.4622 0.072 Uiso 1 1 calc R U . . .
C32 C 1.29226(9) 0.14062(9) 0.51221(10) 0.0520(7) Uani 1 1 d . . . . .
H32A H 1.2782 0.1126 0.4985 0.078 Uiso 1 1 calc R U . . .
H32B H 1.2768 0.1426 0.5421 0.078 Uiso 1 1 calc R U . . .
H32C H 1.3198 0.1478 0.5239 0.078 Uiso 1 1 calc R U . . .
C33 C 1.29247(6) 0.24436(6) 0.27331(8) 0.0245(5) Uani 1 1 d . . . . .
C34 C 1.33102(7) 0.27194(6) 0.29517(9) 0.0294(5) Uani 1 1 d . . . . .
C35 C 1.36211(7) 0.29953(7) 0.26205(10) 0.0383(6) Uani 1 1 d . . . . .
H35 H 1.3879 0.3181 0.2772 0.046 Uiso 1 1 calc R U . . .
C36 C 1.35706(8) 0.30109(7) 0.20812(10) 0.0389(6) Uani 1 1 d . . . . .
C37 C 1.31942(7) 0.27387(7) 0.18695(9) 0.0347(5) Uani 1 1 d . . . . .
H37 H 1.3153 0.2744 0.1500 0.042 Uiso 1 1 calc R U . . .
C38 C 1.28732(7) 0.24563(6) 0.21808(8) 0.0280(5) Uani 1 1 d . . . . .
C39 C 1.34120(7) 0.27293(7) 0.35358(9) 0.0351(5) Uani 1 1 d . . . . .
H39 H 1.3168 0.2502 0.3715 0.042 Uiso 1 1 calc R U . . .
C40 C 1.37750(7) 0.26625(8) 0.36253(10) 0.0403(6) Uani 1 1 d . . . . .
H40A H 1.3722 0.2408 0.3452 0.060 Uiso 1 1 calc R U . . .
H40B H 1.3813 0.2644 0.4005 0.060 Uiso 1 1 calc R U . . .
H40C H 1.4023 0.2893 0.3476 0.060 Uiso 1 1 calc R U . . .
C41 C 1.35005(8) 0.31328(8) 0.37972(11) 0.0482(7) Uani 1 1 d . . . . .
H41A H 1.3756 0.3358 0.3656 0.072 Uiso 1 1 calc R U . . .
H41B H 1.3526 0.3114 0.4180 0.072 Uiso 1 1 calc R U . . .
H41C H 1.3276 0.3185 0.3722 0.072 Uiso 1 1 calc R U . . .
C42 C 1.39209(9) 0.33231(8) 0.17413(12) 0.0562(8) Uani 1 1 d D . . . .
H42A H 1.3802 0.3264 0.1377 0.067 Uiso 0.611(6) 1 calc R U P A 1
H42B H 1.4162 0.3331 0.1917 0.067 Uiso 0.389(6) 1 calc R U P A 2
C43 C 1.40016(9) 0.37435(8) 0.18426(11) 0.0493(7) Uani 1 1 d D . . . .
H43A H 1.4224 0.3936 0.1613 0.074 Uiso 1 1 calc R U . . .
H43B H 1.4081 0.3816 0.2213 0.074 Uiso 1 1 calc R U . . .
H43C H 1.3754 0.3757 0.1770 0.074 Uiso 1 1 calc R U . . .
C44A C 1.42508(12) 0.32318(13) 0.1705(2) 0.0486(14) Uani 0.611(6) 1 d D U P A 1
H44A H 1.4440 0.3397 0.1424 0.073 Uiso 0.611(6) 1 calc R U P A 1
H44B H 1.4137 0.2941 0.1625 0.073 Uiso 0.611(6) 1 calc R U P A 1
H44C H 1.4398 0.3296 0.2043 0.073 Uiso 0.611(6) 1 calc R U P A 1
C44B C 1.3973(2) 0.3237(2) 0.1219(2) 0.057(2) Uani 0.389(6) 1 d D U P A 2
H44D H 1.3766 0.3246 0.0994 0.086 Uiso 0.389(6) 1 calc R U P A 2
H44E H 1.3942 0.2963 0.1200 0.086 Uiso 0.389(6) 1 calc R U P A 2
H44F H 1.4246 0.3440 0.1095 0.086 Uiso 0.389(6) 1 calc R U P A 2
C45 C 1.24742(7) 0.21658(7) 0.19036(8) 0.0293(5) Uani 1 1 d . . . . .
H45 H 1.2291 0.1960 0.2170 0.035 Uiso 1 1 calc R U . . .
C46 C 1.25345(8) 0.19317(9) 0.14541(10) 0.0470(7) Uani 1 1 d . . . . .
H46A H 1.2707 0.2125 0.1181 0.070 Uiso 1 1 calc R U . . .
H46B H 1.2268 0.1736 0.1303 0.070 Uiso 1 1 calc R U . . .
H46C H 1.2667 0.1784 0.1590 0.070 Uiso 1 1 calc R U . . .
C47 C 1.22573(8) 0.23929(9) 0.17076(10) 0.0447(6) Uani 1 1 d . . . . .
H47A H 1.2208 0.2528 0.2006 0.067 Uiso 1 1 calc R U . . .
H47B H 1.1995 0.2197 0.1546 0.067 Uiso 1 1 calc R U . . .
H47C H 1.2430 0.2599 0.1446 0.067 Uiso 1 1 calc R U . . .
C48 C 1.20120(7) 0.21372(7) 0.30371(8) 0.0281(5) Uani 1 1 d . . . . .
C49 C 1.16220(7) 0.18364(8) 0.28434(9) 0.0349(6) Uani 1 1 d . . . . .
C50 C 1.13220(8) 0.19404(10) 0.27675(11) 0.0496(7) Uani 1 1 d . . . . .
H50 H 1.1064 0.1738 0.2633 0.060 Uiso 1 1 calc R U . . .
C51 C 1.13785(9) 0.23191(11) 0.28766(12) 0.0591(8) Uani 1 1 d . . . . .
C52 C 1.17594(9) 0.26127(10) 0.30635(11) 0.0542(8) Uani 1 1 d . . . . .
H52 H 1.1806 0.2880 0.3136 0.065 Uiso 1 1 calc R U . . .
C53 C 1.20741(8) 0.25306(8) 0.31474(9) 0.0362(6) Uani 1 1 d . . . . .
C54 C 1.15045(7) 0.13998(8) 0.27078(9) 0.0359(6) Uani 1 1 d . . . . .
H54 H 1.1734 0.1356 0.2821 0.043 Uiso 1 1 calc R U . . .
C55 C 1.11165(8) 0.10855(9) 0.29958(11) 0.0516(7) Uani 1 1 d . . . . .
H55A H 1.1152 0.1135 0.3377 0.077 Uiso 1 1 calc R U . . .
H55B H 1.1065 0.0809 0.2919 0.077 Uiso 1 1 calc R U . . .
H55C H 1.0883 0.1111 0.2875 0.077 Uiso 1 1 calc R U . . .
C56 C 1.14379(8) 0.13117(8) 0.21142(10) 0.0456(6) Uani 1 1 d . . . . .
H56A H 1.1212 0.1349 0.1994 0.068 Uiso 1 1 calc R U . . .
H56B H 1.1372 0.1030 0.2046 0.068 Uiso 1 1 calc R U . . .
H56C H 1.1688 0.1501 0.1923 0.068 Uiso 1 1 calc R U . . .
C57 C 1.10338(13) 0.24112(14) 0.27917(18) 0.0935(13) Uani 1 1 d . . . . .
H57 H 1.0788 0.2146 0.2893 0.112 Uiso 1 1 calc R U . . .
C58 C 1.09669(14) 0.24340(16) 0.22260(18) 0.1108(17) Uani 1 1 d . . . . .
H58A H 1.0708 0.2431 0.2173 0.166 Uiso 1 1 calc R U . . .
H58B H 1.0955 0.2199 0.2046 0.166 Uiso 1 1 calc R U . . .
H58C H 1.1193 0.2687 0.2081 0.166 Uiso 1 1 calc R U . . .
C59 C 1.10147(12) 0.26883(13) 0.31550(18) 0.0953(14) Uani 1 1 d . . . . .
H59A H 1.1248 0.2964 0.3097 0.143 Uiso 1 1 calc R U . . .
H59B H 1.1024 0.2601 0.3517 0.143 Uiso 1 1 calc R U . . .
H59C H 1.0759 0.2692 0.3102 0.143 Uiso 1 1 calc R U . . .
C60 C 1.24687(8) 0.28696(8) 0.33775(9) 0.0387(6) Uani 1 1 d . . . . .
H60 H 1.2651 0.2753 0.3447 0.046 Uiso 1 1 calc R U . . .
C61 C 1.24018(10) 0.30260(9) 0.39056(11) 0.0529(7) Uani 1 1 d . . . . .
H61A H 1.2233 0.3153 0.3849 0.079 Uiso 1 1 calc R U . . .
H61B H 1.2667 0.3228 0.4054 0.079 Uiso 1 1 calc R U . . .
H61C H 1.2262 0.2796 0.4152 0.079 Uiso 1 1 calc R U . . .
C62 C 1.26929(9) 0.32242(8) 0.29850(11) 0.0509(7) Uani 1 1 d . . . . .
H62A H 1.2752 0.3122 0.2661 0.076 Uiso 1 1 calc R U . . .
H62B H 1.2950 0.3435 0.3143 0.076 Uiso 1 1 calc R U . . .
H62C H 1.2520 0.3342 0.2902 0.076 Uiso 1 1 calc R U . . .
C63 C 1.13301(9) 0.16581(10) -0.02093(14) 0.0602(8) Uani 1 1 d . . . . .
H63 H 1.1467 0.1911 -0.0025 0.072 Uiso 1 1 calc R U . . .
C64 C 1.12053(11) 0.16568(11) -0.07260(14) 0.0662(9) Uani 1 1 d . . . . .
C65 C 1.10149(12) 0.12861(12) -0.09857(14) 0.0749(10) Uani 1 1 d . . . . .
H65 H 1.0927 0.1274 -0.1340 0.090 Uiso 1 1 calc R U . . .
C66 C 1.09494(11) 0.09280(11) -0.07391(16) 0.0734(10) Uani 1 1 d . . . . .
C67 C 1.10783(10) 0.09526(12) -0.02224(15) 0.0686(9) Uani 1 1 d . . . . .
H67 H 1.1035 0.0711 -0.0050 0.082 Uiso 1 1 calc R U . . .
C68 C 1.12639(9) 0.13112(12) 0.00442(14) 0.0639(9) Uani 1 1 d . . . . .
C69 C 1.12759(16) 0.20451(13) -0.09868(19) 0.1123(16) Uani 1 1 d . . . . .
H69A H 1.1086 0.1978 -0.1283 0.168 Uiso 1 1 calc R U . . .
H69B H 1.1558 0.2198 -0.1118 0.168 Uiso 1 1 calc R U . . .
H69C H 1.1230 0.2212 -0.0730 0.168 Uiso 1 1 calc R U . . .
C71 C 1.14007(14) 0.13261(17) 0.06107(17) 0.1148(17) Uani 1 1 d . . . . .
H71A H 1.1263 0.1430 0.0839 0.172 Uiso 1 1 calc R U . . .
H71B H 1.1698 0.1507 0.0635 0.172 Uiso 1 1 calc R U . . .
H71C H 1.1330 0.1050 0.0725 0.172 Uiso 1 1 calc R U . . .
C70 C 1.07404(16) 0.05245(14) -0.1040(2) 0.1319(19) Uani 1 1 d . . . . .
H70A H 1.0557 0.0304 -0.0802 0.198 Uiso 1 1 calc R U . . .
H70B H 1.0948 0.0466 -0.1179 0.198 Uiso 1 1 calc R U . . .
H70C H 1.0582 0.0544 -0.1333 0.198 Uiso 1 1 calc R U . . .

loop_
_atom_site_aniso_label
_atom_site_aniso_U_11
_atom_site_aniso_U_22
_atom_site_aniso_U_33
_atom_site_aniso_U_23
_atom_site_aniso_U_13
_atom_site_aniso_U_12
Ge 0.03073(14) 0.03401(14) 0.02626(14) 0.00957(10) 0.00553(10) 0.01404(11)
Si1 0.0248(3) 0.0305(3) 0.0189(3) 0.0041(2) 0.0031(2) 0.0155(3)
Si2 0.0255(3) 0.0286(3) 0.0221(3) 0.0045(2) 0.0012(2) 0.0138(3)
N1 0.0410(11) 0.0320(10) 0.0278(11) 0.0055(8) 0.0001(9) 0.0167(9)
N2 0.0438(12) 0.0325(11) 0.0262(11) 0.0055(8) 0.0011(9) 0.0144(9)
C1 0.0361(13) 0.0323(13) 0.0411(15) 0.0078(11) -0.0048(11) 0.0113(11)
C2 0.0446(15) 0.0381(14) 0.0354(14) -0.0004(11) -0.0072(12) 0.0162(12)
C3 0.083(2) 0.0545(19) 0.0411(17) -0.0070(14) -0.0187(16) 0.0350(18)
C4 0.084(3) 0.0465(19) 0.071(2) -0.0147(17) -0.038(2) 0.0204(18)
C5 0.056(2) 0.0386(17) 0.086(3) -0.0003(17) -0.0243(19) 0.0022(15)
C6 0.0422(16) 0.0427(16) 0.0585(19) 0.0094(14) -0.0038(14) 0.0095(13)
C7 0.0384(13) 0.0311(12) 0.0239(12) 0.0055(10) 0.0039(10) 0.0141(11)
C8 0.0493(15) 0.0330(13) 0.0301(13) 0.0089(11) -0.0033(12) 0.0146(12)
C9 0.0446(15) 0.0337(13) 0.0341(14) 0.0081(11) -0.0055(11) 0.0162(12)
C10 0.0586(17) 0.0468(15) 0.0287(14) 0.0051(12) 0.0110(12) 0.0283(14)
C11 0.076(2) 0.069(2) 0.062(2) -0.0189(17) 0.0009(17) 0.0344(19)
C12 0.0547(19) 0.072(2) 0.071(2) 0.0027(18) 0.0119(17) 0.0290(17)
C13 0.070(2) 0.0544(17) 0.0279(14) 0.0117(12) -0.0025(13) 0.0264(16)
C14 0.072(2) 0.0520(17) 0.0503(18) 0.0119(14) -0.0057(15) 0.0361(16)
C15 0.0472(15) 0.0383(14) 0.0340(14) 0.0047(11) 0.0041(11) 0.0240(12)
C16 0.0471(16) 0.0416(15) 0.0562(18) 0.0034(13) 0.0000(13) 0.0254(13)
C17 0.0577(17) 0.0439(15) 0.0395(15) -0.0036(12) 0.0010(13) 0.0242(14)
C18 0.0272(11) 0.0275(11) 0.0260(12) -0.0005(9) -0.0029(9) 0.0150(10)
C19 0.0306(12) 0.0295(12) 0.0311(12) -0.0045(10) -0.0019(10) 0.0160(10)
C20 0.0343(13) 0.0399(14) 0.0368(14) -0.0022(11) 0.0027(11) 0.0221(11)
C21 0.0320(13) 0.0383(14) 0.0454(15) 0.0010(11) -0.0032(11) 0.0209(11)
C22 0.0380(13) 0.0403(14) 0.0321(13) -0.0002(11) -0.0081(11) 0.0213(12)
C23 0.0325(12) 0.0315(12) 0.0293(12) 0.0013(10) -0.0043(10) 0.0162(10)
C24 0.0280(12) 0.0456(14) 0.0271(12) -0.0075(10) 0.0012(10) 0.0204(11)
C25 0.0396(14) 0.0456(14) 0.0302(13) -0.0054(11) 0.0017(11) 0.0255(12)
C26 0.0417(15) 0.0470(15) 0.0356(14) -0.0115(12) 0.0010(12) 0.0152(13)
C27 0.0398(15) 0.0546(17) 0.0596(18) 0.0012(14) -0.0052(13) 0.0300(14)
C28 0.0337(16) 0.064(2) 0.118(3) 0.003(2) -0.0022(18) 0.0165(15)
C29 0.0539(17) 0.073(2) 0.062(2) 0.0073(16) 0.0047(15) 0.0482(16)
C30 0.0350(13) 0.0534(15) 0.0225(12) 0.0017(11) -0.0036(10) 0.0218(12)
C31 0.0527(17) 0.0606(18) 0.0339(15) -0.0081(13) -0.0005(12) 0.0308(15)
C32 0.0525(17) 0.0672(19) 0.0297(14) 0.0094(13) -0.0040(12) 0.0248(15)
C33 0.0309(11) 0.0241(11) 0.0229(11) 0.0019(9) 0.0062(9) 0.0170(9)
C34 0.0309(12) 0.0250(11) 0.0303(12) -0.0016(9) 0.0043(10) 0.0125(10)
C35 0.0335(13) 0.0254(12) 0.0450(16) -0.0044(11) 0.0059(11) 0.0066(10)
C36 0.0466(15) 0.0280(12) 0.0388(15) 0.0070(11) 0.0168(12) 0.0162(12)
C37 0.0470(15) 0.0328(13) 0.0272(13) 0.0058(10) 0.0092(11) 0.0222(12)
C38 0.0387(13) 0.0288(11) 0.0230(11) 0.0028(9) 0.0060(10) 0.0219(10)
C39 0.0331(13) 0.0352(13) 0.0316(13) -0.0061(10) -0.0029(10) 0.0131(11)
C40 0.0360(13) 0.0395(14) 0.0403(15) -0.0071(11) -0.0050(11) 0.0149(11)
C41 0.0496(16) 0.0525(16) 0.0437(16) -0.0212(13) -0.0105(13) 0.0263(14)
C42 0.0591(18) 0.0389(15) 0.066(2) 0.0183(14) 0.0320(15) 0.0207(14)
C43 0.0514(17) 0.0351(14) 0.0525(17) 0.0109(13) 0.0051(13) 0.0150(13)
C44A 0.039(2) 0.036(2) 0.061(3) 0.004(2) 0.025(2) 0.0113(19)
C44B 0.051(4) 0.039(4) 0.051(4) -0.004(3) 0.024(3) 0.000(3)
C45 0.0333(12) 0.0387(13) 0.0185(11) 0.0037(9) 0.0030(9) 0.0199(11)
C46 0.0453(15) 0.0643(18) 0.0321(14) -0.0153(13) -0.0024(12) 0.0280(14)
C47 0.0490(16) 0.0571(17) 0.0385(15) 0.0139(13) 0.0038(12) 0.0343(14)
C48 0.0329(12) 0.0429(13) 0.0182(11) 0.0028(9) 0.0056(9) 0.0263(11)
C49 0.0312(12) 0.0589(16) 0.0220(12) 0.0001(11) 0.0016(10) 0.0281(12)
C50 0.0428(15) 0.074(2) 0.0479(17) -0.0163(15) -0.0110(13) 0.0415(15)
C51 0.0551(18) 0.088(2) 0.062(2) -0.0210(17) -0.0157(15) 0.0567(18)
C52 0.067(2) 0.0658(19) 0.0556(18) -0.0150(15) -0.0072(15) 0.0529(17)
C53 0.0442(14) 0.0543(16) 0.0236(12) -0.0033(11) -0.0003(10) 0.0347(13)
C54 0.0273(12) 0.0473(15) 0.0363(14) 0.0003(11) -0.0010(10) 0.0210(11)
C55 0.0306(14) 0.0656(19) 0.0504(17) 0.0083(14) -0.0012(12) 0.0179(13)
C56 0.0419(15) 0.0500(16) 0.0388(15) -0.0099(12) -0.0054(12) 0.0183(13)
C57 0.092(3) 0.123(3) 0.114(3) -0.036(3) -0.035(2) 0.090(3)
C58 0.112(3) 0.160(4) 0.118(4) 0.062(3) 0.019(3) 0.111(3)
C59 0.083(3) 0.108(3) 0.140(4) 0.016(3) 0.023(3) 0.081(3)
C60 0.0540(16) 0.0439(14) 0.0310(13) -0.0059(11) 0.0010(12) 0.0341(13)
C61 0.071(2) 0.0570(18) 0.0405(16) -0.0118(13) -0.0003(14) 0.0397(16)
C62 0.071(2) 0.0474(16) 0.0461(16) -0.0017(13) 0.0014(14) 0.0389(15)
C63 0.0420(16) 0.065(2) 0.074(2) -0.0030(18) 0.0058(15) 0.0267(15)
C64 0.071(2) 0.070(2) 0.071(2) 0.0138(19) 0.0135(18) 0.0451(19)
C65 0.095(3) 0.085(3) 0.059(2) 0.000(2) -0.0006(19) 0.055(2)
C66 0.072(2) 0.064(2) 0.090(3) -0.007(2) 0.006(2) 0.0382(19)
C67 0.060(2) 0.079(3) 0.081(3) 0.022(2) 0.0120(19) 0.046(2)
C68 0.0455(18) 0.086(3) 0.065(2) 0.008(2) 0.0043(16) 0.0367(18)
C69 0.153(4) 0.093(3) 0.117(4) 0.043(3) 0.037(3) 0.082(3)
C71 0.095(3) 0.177(5) 0.078(3) 0.020(3) -0.011(2) 0.072(3)
C70 0.138(4) 0.086(3) 0.167(5) -0.042(3) -0.009(4) 0.053(3)

loop_
_atom_type_symbol
_atom_type_description
_atom_type_scat_dispersion_real
_atom_type_scat_dispersion_imag
_atom_type_scat_source
C C 0.0033 0.0016 'International Tables Vol C Tables 4.2.6.8 and 6.1.1.4'
H H 0.0000 0.0000 'International Tables Vol C Tables 4.2.6.8 and 6.1.1.4'
N N 0.0061 0.0033 'International Tables Vol C Tables 4.2.6.8 and 6.1.1.4'
Si Si 0.0817 0.0704 'International Tables Vol C Tables 4.2.6.8 and 6.1.1.4'
Ge Ge 0.1547 1.8001 'International Tables Vol C Tables 4.2.6.8 and 6.1.1.4'

loop_
_geom_angle_atom_site_label_1
_geom_angle_atom_site_label_2
_geom_angle_atom_site_label_3
_geom_angle
C1 Ge C7 94.74(9)
C1 Ge Si2 104.16(7)
C7 Ge Si2 101.09(7)
C48 Si1 C33 110.92(9)
C48 Si1 Si2 126.12(7)
C33 Si1 Si2 122.84(7)
C18 Si2 Si1 115.80(7)
C18 Si2 Ge 127.84(7)
Si1 Si2 Ge 116.33(3)
C7 N1 C9 109.8(2)
C7 N1 C15 123.32(19)
C9 N1 C15 126.8(2)
C7 N2 C8 110.2(2)
C7 N2 C10 123.0(2)
C8 N2 C10 126.6(2)
C2 C1 C6 116.9(2)
C2 C1 Ge 127.80(18)
C6 C1 Ge 115.0(2)
C1 C2 C3 121.7(3)
C1 C2 H2 119.2
C3 C2 H2 119.2
C4 C3 C2 119.9(3)
C4 C3 H3 120.1
C2 C3 H3 120.1
C5 C4 C3 119.6(3)
C5 C4 H4 120.2
C3 C4 H4 120.2
C4 C5 C6 120.1(3)
C4 C5 H5 119.9
C6 C5 H5 119.9
C5 C6 C1 121.9(3)
C5 C6 H6 119.0
C1 C6 H6 119.0
N1 C7 N2 105.70(19)
N1 C7 Ge 132.45(16)
N2 C7 Ge 120.77(17)
C9 C8 N2 107.0(2)
C9 C8 C13 128.5(2)
N2 C8 C13 124.5(2)
C8 C9 N1 107.3(2)
C8 C9 C14 127.7(2)
N1 C9 C14 125.0(2)
N2 C10 C11 114.0(2)
N2 C10 C12 110.8(2)
C11 C10 C12 113.6(2)
N2 C10 H10 105.9
C11 C10 H10 105.9
C12 C10 H10 105.9
C10 C11 H11A 109.5
C10 C11 H11B 109.5
H11A C11 H11B 109.5
C10 C11 H11C 109.5
H11A C11 H11C 109.5
H11B C11 H11C 109.5
C10 C12 H12A 109.5
C10 C12 H12B 109.5
H12A C12 H12B 109.5
C10 C12 H12C 109.5
H12A C12 H12C 109.5
H12B C12 H12C 109.5
C8 C13 H13A 109.5
C8 C13 H13B 109.5
H13A C13 H13B 109.5
C8 C13 H13C 109.5
H13A C13 H13C 109.5
H13B C13 H13C 109.5
C9 C14 H14A 109.5
C9 C14 H14B 109.5
H14A C14 H14B 109.5
C9 C14 H14C 109.5
H14A C14 H14C 109.5
H14B C14 H14C 109.5
N1 C15 C16 112.8(2)
N1 C15 C17 112.2(2)
C16 C15 C17 111.9(2)
N1 C15 H15 106.5
C16 C15 H15 106.5
C17 C15 H15 106.5
C15 C16 H16A 109.5
C15 C16 H16B 109.5
H16A C16 H16B 109.5
C15 C16 H16C 109.5
H16A C16 H16C 109.5
H16B C16 H16C 109.5
C15 C17 H17A 109.5
C15 C17 H17B 109.5
H17A C17 H17B 109.5
C15 C17 H17C 109.5
H17A C17 H17C 109.5
H17B C17 H17C 109.5
C19 C18 C23 118.2(2)
C19 C18 Si2 122.00(16)
C23 C18 Si2 119.77(16)
C20 C19 C18 119.2(2)
C20 C19 C24 117.5(2)
C18 C19 C24 123.26(19)
C21 C20 C19 122.7(2)
C21 C20 H20 118.6
C19 C20 H20 118.6
C22 C21 C20 117.4(2)
C22 C21 C27 119.4(2)
C20 C21 C27 123.2(2)
C21 C22 C23 122.9(2)
C21 C22 H22 118.6
C23 C22 H22 118.6
C22 C23 C18 119.5(2)
C22 C23 C30 117.4(2)
C18 C23 C30 123.1(2)
C19 C24 C26 111.7(2)
C19 C24 C25 111.49(19)
C26 C24 C25 111.39(19)
C19 C24 H24 107.3
C26 C24 H24 107.3
C25 C24 H24 107.3
C24 C25 H25A 109.5
C24 C25 H25B 109.5
H25A C25 H25B 109.5
C24 C25 H25C 109.5
H25A C25 H25C 109.5
H25B C25 H25C 109.5
C24 C26 H26A 109.5
C24 C26 H26B 109.5
H26A C26 H26B 109.5
C24 C26 H26C 109.5
H26A C26 H26C 109.5
H26B C26 H26C 109.5
C28 C27 C21 111.2(2)
C28 C27 C29 112.9(3)
C21 C27 C29 113.0(2)
C28 C27 H27 106.4
C21 C27 H27 106.4
C29 C27 H27 106.4
C27 C28 H28A 109.5
C27 C28 H28B 109.5
H28A C28 H28B 109.5
C27 C28 H28C 109.5
H28A C28 H28C 109.5
H28B C28 H28C 109.5
C27 C29 H29A 109.5
C27 C29 H29B 109.5
H29A C29 H29B 109.5
C27 C29 H29C 109.5
H29A C29 H29C 109.5
H29B C29 H29C 109.5
C23 C30 C31 111.0(2)
C23 C30 C32 112.1(2)
C31 C30 C32 110.2(2)
C23 C30 H30 107.8
C31 C30 H30 107.8
C32 C30 H30 107.8
C30 C31 H31A 109.5
C30 C31 H31B 109.5
H31A C31 H31B 109.5
C30 C31 H31C 109.5
H31A C31 H31C 109.5
H31B C31 H31C 109.5
C30 C32 H32A 109.5
C30 C32 H32B 109.5
H32A C32 H32B 109.5
C30 C32 H32C 109.5
H32A C32 H32C 109.5
H32B C32 H32C 109.5
C34 C33 C38 118.08(19)
C34 C33 Si1 124.22(16)
C38 C33 Si1 117.70(16)
C35 C34 C33 119.1(2)
C35 C34 C39 117.3(2)
C33 C34 C39 123.58(19)
C36 C35 C34 122.9(2)
C36 C35 H35 118.5
C34 C35 H35 118.5
C37 C36 C35 117.7(2)
C37 C36 C42 121.9(2)
C35 C36 C42 120.4(2)
C36 C37 C38 121.9(2)
C36 C37 H37 119.0
C38 C37 H37 119.0
C37 C38 C33 120.3(2)
C37 C38 C45 117.4(2)
C33 C38 C45 122.33(19)
C34 C39 C40 112.1(2)
C34 C39 C41 111.7(2)
C40 C39 C41 109.34(19)
C34 C39 H39 107.9
C40 C39 H39 107.9
C41 C39 H39 107.9
C39 C40 H40A 109.5
C39 C40 H40B 109.5
H40A C40 H40B 109.5
C39 C40 H40C 109.5
H40A C40 H40C 109.5
H40B C40 H40C 109.5
C39 C41 H41A 109.5
C39 C41 H41B 109.5
H41A C41 H41B 109.5
C39 C41 H41C 109.5
H41A C41 H41C 109.5
H41B C41 H41C 109.5
C44B C42 C43 115.8(4)
C44A C42 C43 121.6(3)
C44B C42 C36 121.5(4)
C44A C42 C36 111.6(3)
C43 C42 C36 111.4(2)
C44A C42 H42A 103.3
C43 C42 H42A 103.3
C36 C42 H42A 103.3
C44B C42 H42B 101.3
C43 C42 H42B 101.3
C36 C42 H42B 101.3
C42 C43 H43A 109.5
C42 C43 H43B 109.5
H43A C43 H43B 109.5
C42 C43 H43C 109.5
H43A C43 H43C 109.5
H43B C43 H43C 109.5
C42 C44A H44A 109.5
C42 C44A H44B 109.5
H44A C44A H44B 109.5
C42 C44A H44C 109.5
H44A C44A H44C 109.5
H44B C44A H44C 109.5
C42 C44B H44D 109.5
C42 C44B H44E 109.5
H44D C44B H44E 109.5
C42 C44B H44F 109.5
H44D C44B H44F 109.5
H44E C44B H44F 109.5
C38 C45 C46 112.43(19)
C38 C45 C47 111.1(2)
C46 C45 C47 110.9(2)
C38 C45 H45 107.4
C46 C45 H45 107.4
C47 C45 H45 107.4
C45 C46 H46A 109.5
C45 C46 H46B 109.5
H46A C46 H46B 109.5
C45 C46 H46C 109.5
H46A C46 H46C 109.5
H46B C46 H46C 109.5
C45 C47 H47A 109.5
C45 C47 H47B 109.5
H47A C47 H47B 109.5
C45 C47 H47C 109.5
H47A C47 H47C 109.5
H47B C47 H47C 109.5
C53 C48 C49 118.0(2)
C53 C48 Si1 116.94(17)
C49 C48 Si1 125.02(17)
C50 C49 C48 119.2(2)
C50 C49 C54 116.1(2)
C48 C49 C54 124.7(2)
C51 C50 C49 123.2(3)
C51 C50 H50 118.4
C49 C50 H50 118.4
C50 C51 C52 117.6(2)
C50 C51 C57 120.5(3)
C52 C51 C57 121.9(3)
C53 C52 C51 122.4(3)
C53 C52 H52 118.8
C51 C52 H52 118.8
C52 C53 C48 119.7(2)
C52 C53 C60 117.5(2)
C48 C53 C60 122.8(2)
C49 C54 C55 112.4(2)
C49 C54 C56 112.6(2)
C55 C54 C56 108.0(2)
C49 C54 H54 107.9
C55 C54 H54 107.9
C56 C54 H54 107.9
C54 C55 H55A 109.5
C54 C55 H55B 109.5
H55A C55 H55B 109.5
C54 C55 H55C 109.5
H55A C55 H55C 109.5
H55B C55 H55C 109.5
C54 C56 H56A 109.5
C54 C56 H56B 109.5
H56A C56 H56B 109.5
C54 C56 H56C 109.5
H56A C56 H56C 109.5
H56B C56 H56C 109.5
C59 C57 C58 121.1(4)
C59 C57 C51 116.1(3)
C58 C57 C51 110.1(3)
C59 C57 H57 102.0
C58 C57 H57 102.0
C51 C57 H57 102.0
C57 C58 H58A 109.5
C57 C58 H58B 109.5
H58A C58 H58B 109.5
C57 C58 H58C 109.5
H58A C58 H58C 109.5
H58B C58 H58C 109.5
C57 C59 H59A 109.5
C57 C59 H59B 109.5
H59A C59 H59B 109.5
C57 C59 H59C 109.5
H59A C59 H59C 109.5
H59B C59 H59C 109.5
C53 C60 C61 112.3(2)
C53 C60 C62 111.6(2)
C61 C60 C62 110.7(2)
C53 C60 H60 107.3
C61 C60 H60 107.3
C62 C60 H60 107.3
C60 C61 H61A 109.5
C60 C61 H61B 109.5
H61A C61 H61B 109.5
C60 C61 H61C 109.5
H61A C61 H61C 109.5
H61B C61 H61C 109.5
C60 C62 H62A 109.5
C60 C62 H62B 109.5
H62A C62 H62B 109.5
C60 C62 H62C 109.5
H62A C62 H62C 109.5
H62B C62 H62C 109.5
C68 C63 C64 122.7(3)
C68 C63 H63 118.6
C64 C63 H63 118.6
C65 C64 C63 117.1(3)
C65 C64 C69 121.8(4)
C63 C64 C69 121.0(4)
C64 C65 C66 121.3(3)
C64 C65 H65 119.3
C66 C65 H65 119.3
C67 C66 C65 118.2(3)
C67 C66 C70 122.0(4)
C65 C66 C70 119.8(4)
C68 C67 C66 121.9(3)
C68 C67 H67 119.1
C66 C67 H67 119.1
C67 C68 C63 118.7(3)
C67 C68 C71 120.4(4)
C63 C68 C71 120.9(4)
C64 C69 H69A 109.5
C64 C69 H69B 109.5
H69A C69 H69B 109.5
C64 C69 H69C 109.5
H69A C69 H69C 109.5
H69B C69 H69C 109.5
C68 C71 H71A 109.5
C68 C71 H71B 109.5
H71A C71 H71B 109.5
C68 C71 H71C 109.5
H71A C71 H71C 109.5
H71B C71 H71C 109.5
C66 C70 H70A 109.5
C66 C70 H70B 109.5
H70A C70 H70B 109.5
C66 C70 H70C 109.5
H70A C70 H70C 109.5
H70B C70 H70C 109.5

loop_
_geom_bond_atom_site_label_1
_geom_bond_atom_site_label_2
_geom_bond_distance
Ge C1 2.016(3)
Ge C7 2.056(2)
Ge Si2 2.4206(6)
Si1 C48 1.900(2)
Si1 C33 1.902(2)
Si1 Si2 2.1706(8)
Si2 C18 1.904(2)
N1 C7 1.358(3)
N1 C9 1.400(3)
N1 C15 1.482(3)
N2 C7 1.364(3)
N2 C8 1.393(3)
N2 C10 1.472(3)
C1 C2 1.387(4)
C1 C6 1.402(3)
C2 C3 1.394(4)
C2 H2 0.9500
C3 C4 1.386(5)
C3 H3 0.9500
C4 C5 1.378(5)
C4 H4 0.9500
C5 C6 1.381(4)
C5 H5 0.9500
C6 H6 0.9500
C8 C9 1.347(4)
C8 C13 1.491(3)
C9 C14 1.493(4)
C10 C11 1.506(4)
C10 C12 1.515(4)
C10 H10 1.0000
C11 H11A 0.9800
C11 H11B 0.9800
C11 H11C 0.9800
C12 H12A 0.9800
C12 H12B 0.9800
C12 H12C 0.9800
C13 H13A 0.9800
C13 H13B 0.9800
C13 H13C 0.9800
C14 H14A 0.9800
C14 H14B 0.9800
C14 H14C 0.9800
C15 C16 1.507(4)
C15 C17 1.524(4)
C15 H15 1.0000
C16 H16A 0.9800
C16 H16B 0.9800
C16 H16C 0.9800
C17 H17A 0.9800
C17 H17B 0.9800
C17 H17C 0.9800
C18 C19 1.415(3)
C18 C23 1.418(3)
C19 C20 1.392(3)
C19 C24 1.515(3)
C20 C21 1.384(3)
C20 H20 0.9500
C21 C22 1.376(3)
C21 C27 1.518(3)
C22 C23 1.386(3)
C22 H22 0.9500
C23 C30 1.521(3)
C24 C26 1.524(3)
C24 C25 1.524(3)
C24 H24 1.0000
C25 H25A 0.9800
C25 H25B 0.9800
C25 H25C 0.9800
C26 H26A 0.9800
C26 H26B 0.9800
C26 H26C 0.9800
C27 C28 1.492(4)
C27 C29 1.518(4)
C27 H27 1.0000
C28 H28A 0.9800
C28 H28B 0.9800
C28 H28C 0.9800
C29 H29A 0.9800
C29 H29B 0.9800
C29 H29C 0.9800
C30 C31 1.525(4)
C30 C32 1.535(3)
C30 H30 1.0000
C31 H31A 0.9800
C31 H31B 0.9800
C31 H31C 0.9800
C32 H32A 0.9800
C32 H32B 0.9800
C32 H32C 0.9800
C33 C34 1.411(3)
C33 C38 1.416(3)
C34 C35 1.394(3)
C34 C39 1.524(3)
C35 C36 1.384(3)
C35 H35 0.9500
C36 C37 1.379(3)
C36 C42 1.523(3)
C37 C38 1.390(3)
C37 H37 0.9500
C38 C45 1.520(3)
C39 C40 1.528(3)
C39 C41 1.536(3)
C39 H39 1.0000
C40 H40A 0.9800
C40 H40B 0.9800
C40 H40C 0.9800
C41 H41A 0.9800
C41 H41B 0.9800
C41 H41C 0.9800
C42 C44B 1.400(6)
C42 C44A 1.451(4)
C42 C43 1.480(3)
C42 H42A 1.0000
C42 H42B 1.0000
C43 H43A 0.9800
C43 H43B 0.9800
C43 H43C 0.9800
C44A H44A 0.9800
C44A H44B 0.9800
C44A H44C 0.9800
C44B H44D 0.9800
C44B H44E 0.9800
C44B H44F 0.9800
C45 C46 1.526(3)
C45 C47 1.534(3)
C45 H45 1.0000
C46 H46A 0.9800
C46 H46B 0.9800
C46 H46C 0.9800
C47 H47A 0.9800
C47 H47B 0.9800
C47 H47C 0.9800
C48 C53 1.410(3)
C48 C49 1.423(3)
C49 C50 1.384(3)
C49 C54 1.516(3)
C50 C51 1.363(4)
C50 H50 0.9500
C51 C52 1.387(4)
C51 C57 1.520(4)
C52 C53 1.385(3)
C52 H52 0.9500
C53 C60 1.513(4)
C54 C55 1.531(3)
C54 C56 1.533(3)
C54 H54 1.0000
C55 H55A 0.9800
C55 H55B 0.9800
C55 H55C 0.9800
C56 H56A 0.9800
C56 H56B 0.9800
C56 H56C 0.9800
C57 C59 1.421(5)
C57 C58 1.465(6)
C57 H57 1.0000
C58 H58A 0.9800
C58 H58B 0.9800
C58 H58C 0.9800
C59 H59A 0.9800
C59 H59B 0.9800
C59 H59C 0.9800
C60 C61 1.533(3)
C60 C62 1.537(4)
C60 H60 1.0000
C61 H61A 0.9800
C61 H61B 0.9800
C61 H61C 0.9800
C62 H62A 0.9800
C62 H62B 0.9800
C62 H62C 0.9800
C63 C68 1.364(5)
C63 C64 1.390(5)
C63 H63 0.9500
C64 C65 1.379(5)
C64 C69 1.504(5)
C65 C66 1.394(5)
C65 H65 0.9500
C66 C67 1.383(5)
C66 C70 1.523(5)
C67 C68 1.353(5)
C67 H67 0.9500
C68 C71 1.516(5)
C69 H69A 0.9800
C69 H69B 0.9800
C69 H69C 0.9800
C71 H71A 0.9800
C71 H71B 0.9800
C71 H71C 0.9800
C70 H70A 0.9800
C70 H70B 0.9800
C70 H70C 0.9800

loop_
_platon_squeeze_void_nr
_platon_squeeze_void_average_x
_platon_squeeze_void_average_y
_platon_squeeze_void_average_z
_platon_squeeze_void_volume
_platon_squeeze_void_count_electrons
_platon_squeeze_void_content
1 0.000 0.000 0.000 19 2 ' '
2 0.000 0.000 0.500 481 88 ' '
3 0.026 0.177 0.159 7 0 ' '
4 0.151 0.974 0.159 7 0 ' '
5 0.156 0.516 0.826 8 0 ' '
6 0.177 0.151 0.841 7 0 ' '
7 0.182 0.693 0.508 7 0 ' '
8 0.333 0.667 0.167 479 88 ' '
9 0.307 0.490 0.508 7 0 ' '
10 0.333 0.667 0.667 18 2 ' '
11 0.359 0.844 0.826 8 0 ' '
12 0.484 0.641 0.826 8 0 ' '
13 0.490 0.182 0.492 7 0 ' '
14 0.510 0.818 0.508 7 0 ' '
15 0.516 0.359 0.174 8 0 ' '
16 0.667 0.333 0.833 479 88 ' '
17 0.641 0.156 0.174 8 0 ' '
18 0.667 0.333 0.333 18 2 ' '
19 0.693 0.510 0.492 7 0 ' '
20 0.818 0.307 0.492 7 0 ' '
21 0.823 0.849 0.159 7 0 ' '
22 0.844 0.484 0.174 8 0 ' '
23 0.849 0.026 0.841 7 0 ' '
24 0.974 0.823 0.841 7 0 ' '
